data_7009786
loop_
_publ_author_name
'Pellei, Maura'
'Pettinari, Claudio'
'Santini, Carlo'
'Skelton, Brian W.'
'Somers, Neil'
'White, Allan H.'

_publ_section_title
;
 Synthesis, spectroscopic characterization, and structural systematics
 of new triorganophosphinecopper(I) poly(pyrazol-1-yl)borate
 complexes&#x200A;&#x2020;
;
_journal_issue 19
_journal_name_full 'Journal of the Chemical Society, Dalton Transactions'
_journal_page_first 3416
_journal_paper_doi 10.1039/b003613g
_journal_year 2000
_chemical_formula_sum 'C32 H34 B Cu N4 P2'
_chemical_formula_weight 610.96
_space_group_IT_number 2
_symmetry_cell_setting triclinic
_symmetry_space_group_name_Hall '-P 1'
_symmetry_space_group_name_H-M 'P -1'
_cell_angle_alpha 77.826(2)
_cell_angle_beta 79.893(2)
_cell_angle_gamma 66.779(2)
_cell_formula_units_Z 2
_cell_length_a 9.8820(10)
_cell_length_b 10.560(2)
_cell_length_c 16.301(2)
_cell_measurement_reflns_used 5373
_cell_measurement_temperature 153
_cell_measurement_theta_max 28
_cell_measurement_theta_min 2
_cell_volume 1520.0(4)
_computing_cell_refinement 'Siemens SAINT (Siemens, 1995)'
_computing_data_collection 'Siemens SMART (Siemens, 1995)'
_computing_data_reduction 'xtal ADDREF SORTRF'
_computing_molecular_graphics xtal
_computing_publication_material 'xtal BONDLA CIFIO'
_computing_structure_refinement 'xtal CRYLSQ'
_computing_structure_solution xtal
_diffrn_ambient_temperature 153
_diffrn_measurement_device_type
;
Bruker SMART CCD diffractometer
;
_diffrn_measurement_method '\w scans'
_diffrn_radiation_detector 'CCD area detector'
_diffrn_radiation_monochromator graphite
_diffrn_radiation_source 'sealed tube'
_diffrn_radiation_type 'Mo K\a'
_diffrn_radiation_wavelength .71073
_diffrn_reflns_av_R_equivalents .015
_diffrn_reflns_av_sigmaI/netI .022
_diffrn_reflns_limit_h_max 13
_diffrn_reflns_limit_h_min -12
_diffrn_reflns_limit_k_max 14
_diffrn_reflns_limit_k_min -13
_diffrn_reflns_limit_l_max 22
_diffrn_reflns_limit_l_min 0
_diffrn_reflns_number 17049
_diffrn_reflns_theta_max 29.07
_diffrn_reflns_theta_min 2.12
_diffrn_standards_decay_% 0
_exptl_absorpt_coefficient_mu .853
_exptl_absorpt_correction_T_max .901
_exptl_absorpt_correction_T_min .737
_exptl_absorpt_correction_type multi-scan
_exptl_absorpt_process_details
;
 SADABS; Sheldrick, 1996
;
_exptl_crystal_colour colourless
_exptl_crystal_density_diffrn 1.335
_exptl_crystal_description prism
_exptl_crystal_F_000 636
_exptl_crystal_size_max .65
_exptl_crystal_size_mid .4
_exptl_crystal_size_min .2
_refine_diff_density_max .34
_refine_diff_density_min -.319
_refine_ls_goodness_of_fit_all 1.511
_refine_ls_goodness_of_fit_ref 1.567
_refine_ls_hydrogen_treatment refall
_refine_ls_matrix_type full
_refine_ls_number_constraints 0
_refine_ls_number_parameters 497
_refine_ls_number_reflns 6563
_refine_ls_number_restraints 0
_refine_ls_R_factor_all .033
_refine_ls_R_factor_gt .027
_refine_ls_shift/su_max .008
_refine_ls_structure_factor_coef F
_refine_ls_weighting_scheme calc
_refine_ls_wR_factor_all .042
_refine_ls_wR_factor_ref .041
_reflns_d_resolution_high .731
_reflns_d_resolution_low 9.566
_reflns_Friedel_coverage 0
_reflns_limit_h_max 13
_reflns_limit_h_min 0
_reflns_limit_k_max 14
_reflns_limit_k_min -12
_reflns_limit_l_max 22
_reflns_limit_l_min -21
_reflns_number_gt 6563
_reflns_number_total 7331
_reflns_threshold_expression 'F    >  4.0sig(F   )'
_cod_data_source_file b003613g.txt
_cod_data_source_block cpm46
_cod_original_sg_symbol_Hall -p_1
_cod_original_sg_symbol_H-M P_-1
_cod_original_formula_sum 'C32 H34 B1 Cu1 N4 P2'
_cod_database_code 7009786

loop_
_symmetry_equiv_pos_as_xyz
+x,+y,+z
-x,-y,-z

loop_
_atom_site_label
_atom_site_fract_x
_atom_site_fract_y
_atom_site_fract_z
_atom_site_U_iso_or_equiv
_atom_site_adp_type
_atom_site_calc_flag
_atom_site_calc_attached_atom
_atom_site_occupancy
_atom_site_disorder_assembly
_atom_site_disorder_group
Cu .279483(18) .469602(16) .220427(10) .01836(15) Uani ? ? 1.00000 ? ?
P1 .39619(4) .23716(4) .25038(2) .0205(3) Uani ? ? 1.00000 ? ?
C111 .31435(17) .16274(15) .34901(9) .0230(12) Uani ? ? 1.00000 ? ?
C112 .3938(2) .04194(16) .40065(10) .0296(13) Uani ? ? 1.00000 ? ?
C113 .3231(2) -.01040(18) .47361(11) .0345(15) Uani ? ? 1.00000 ? ?
C114 .1731(2) .0560(2) .49496(10) .0352(16) Uani ? ? 1.00000 ? ?
C115 .0934(2) .1763(2) .44432(12) .0406(17) Uani ? ? 1.00000 ? ?
C116 .16393(19) .2303(2) .37219(11) .0338(14) Uani ? ? 1.00000 ? ?
C121 .59258(16) .17642(15) .26523(10) .0241(11) Uani ? ? 1.00000 ? ?
C122 .69793(19) .04866(17) .24567(12) .0335(14) Uani ? ? 1.00000 ? ?
C123 .8463(2) .0122(2) .25570(12) .0390(15) Uani ? ? 1.00000 ? ?
C124 .89145(18) .1003(2) .28534(11) .0365(15) Uani ? ? 1.00000 ? ?
C125 .7882(2) .2264(2) .30585(12) .0358(15) Uani ? ? 1.00000 ? ?
C126 .63976(18) .26496(17) .29475(11) .0305(13) Uani ? ? 1.00000 ? ?
C131 .3940(2) .12831(17) .17722(11) .0318(15) Uani ? ? 1.00000 ? ?
P1' .05246(4) .54252(4) .17463(2) .0174(3) Uani ? ? 1.00000 ? ?
C111' .00539(16) .68993(14) .08823(9) .0201(11) Uani ? ? 1.00000 ? ?
C112' -.13869(18) .78674(16) .07914(10) .0274(13) Uani ? ? 1.00000 ? ?
C113' -.1668(2) .89184(17) .00958(11) .0352(15) Uani ? ? 1.00000 ? ?
C114' -.0535(2) .90156(17) -.05169(11) .0335(15) Uani ? ? 1.00000 ? ?
C115' .0896(2) .80617(18) -.04315(10) .0317(14) Uani ? ? 1.00000 ? ?
C116' .11914(18) .70201(16) .02686(9) .0253(12) Uani ? ? 1.00000 ? ?
C121' -.10596(15) .59201(14) .25515(9) .0191(10) Uani ? ? 1.00000 ? ?
C122' -.09446(17) .64903(16) .32178(10) .0247(12) Uani ? ? 1.00000 ? ?
C123' -.21219(19) .68924(18) .38398(11) .0307(14) Uani ? ? 1.00000 ? ?
C124' -.34229(18) .67086(17) .38047(10) .0281(13) Uani ? ? 1.00000 ? ?
C125' -.35508(17) .61329(18) .31499(11) .0296(13) Uani ? ? 1.00000 ? ?
C126' -.23777(17) .57367(17) .25234(10) .0269(13) Uani ? ? 1.00000 ? ?
C131' .02068(18) .41298(16) .12879(10) .0248(13) Uani ? ? 1.00000 ? ?
N11 .38409(13) .70183(12) .15606(8) .0208(10) Uani ? ? 1.00000 ? ?
N12 .41265(13) .56719(12) .14867(7) .0202(9) Uani ? ? 1.00000 ? ?
C13 .53090(17) .53048(17) .09143(9) .0250(12) Uani ? ? 1.00000 ? ?
C14 .57805(19) .64145(19) .06066(10) .0311(14) Uani ? ? 1.00000 ? ?
C15 .48264(18) .74736(17) .10310(10) .0281(13) Uani ? ? 1.00000 ? ?
B1 .25010(19) .78098(17) .21621(11) .0236(13) Uani ? ? 1.00000 ? ?
N21 .26395(13) .69661(12) .30662(8) .0215(10) Uani ? ? 1.00000 ? ?
N22 .27322(13) .56110(12) .32242(8) .0217(10) Uani ? ? 1.00000 ? ?
C23 .28348(17) .51882(18) .40541(10) .0285(13) Uani ? ? 1.00000 ? ?
C24 .2796(2) .6263(2) .44399(11) .0353(15) Uani ? ? 1.00000 ? ?
C25 .26682(18) .73649(19) .37933(11) .0306(14) Uani ? ? 1.00000 ? ?
H112 .499(2) .001(2) .3889(12) .036(5) Uiso ? ? 1.00000 ? ?
H113 .373(2) -.086(2) .5075(12) .031(5) Uiso ? ? 1.00000 ? ?
H114 .119(2) .020(2) .5471(13) .048(6) Uiso ? ? 1.00000 ? ?
H115 -.009(2) .224(2) .4596(13) .041(5) Uiso ? ? 1.00000 ? ?
H116 .113(2) .314(2) .3450(13) .044(6) Uiso ? ? 1.00000 ? ?
H122 .666(2) -.011(2) .2260(12) .033(5) Uiso ? ? 1.00000 ? ?
H123 .909(2) -.068(2) .2366(13) .045(6) Uiso ? ? 1.00000 ? ?
H124 .989(2) .0808(19) .2934(11) .031(5) Uiso ? ? 1.00000 ? ?
H125 .815(2) .283(2) .3275(13) .039(5) Uiso ? ? 1.00000 ? ?
H126 .568(2) .355(2) .3023(11) .029(5) Uiso ? ? 1.00000 ? ?
H131a .449(2) .151(2) .1244(14) .046(6) Uiso ? ? 1.00000 ? ?
H131b .296(2) .147(2) .1697(12) .039(5) Uiso ? ? 1.00000 ? ?
H131c .444(2) .026(2) .1961(13) .041(5) Uiso ? ? 1.00000 ? ?
H112' -.216(2) .779(2) .1190(12) .035(5) Uiso ? ? 1.00000 ? ?
H113' -.266(2) .960(2) .0050(13) .045(6) Uiso ? ? 1.00000 ? ?
H114' -.074(2) .974(2) -.0960(14) .044(6) Uiso ? ? 1.00000 ? ?
H115' .169(2) .811(2) -.0858(12) .038(5) Uiso ? ? 1.00000 ? ?
H116' .219(2) .641(2) .0347(12) .030(5) Uiso ? ? 1.00000 ? ?
H122' -.002(2) .6598(18) .3275(11) .027(4) Uiso ? ? 1.00000 ? ?
H123' -.204(3) .725(2) .4270(15) .062(7) Uiso ? ? 1.00000 ? ?
H124' -.423(2) .696(2) .4223(13) .042(5) Uiso ? ? 1.00000 ? ?
H125' -.443(2) .590(2) .3123(13) .043(6) Uiso ? ? 1.00000 ? ?
H126' -.248(2) .5298(19) .2079(11) .030(5) Uiso ? ? 1.00000 ? ?
H131'a .021(2) .3335(19) .1703(12) .028(5) Uiso ? ? 1.00000 ? ?
H131'b .095(2) .3834(19) .0839(12) .032(5) Uiso ? ? 1.00000 ? ?
H131'c -.074(2) .4529(17) .1064(11) .024(4) Uiso ? ? 1.00000 ? ?
H13 .5719(19) .4353(18) .0773(11) .026(4) Uiso ? ? 1.00000 ? ?
H14 .661(2) .645(2) .0205(13) .046(6) Uiso ? ? 1.00000 ? ?
H15 .480(2) .8388(19) .1011(11) .029(5) Uiso ? ? 1.00000 ? ?
H23 .291(2) .4256(19) .4296(11) .028(5) Uiso ? ? 1.00000 ? ?
H24 .288(2) .620(2) .5039(14) .054(6) Uiso ? ? 1.00000 ? ?
H25 .260(2) .822(2) .3771(11) .029(5) Uiso ? ? 1.00000 ? ?
H1a .1478(19) .7822(17) .1936(10) .024(4) Uiso ? ? 1.00000 ? ?
H1b .2551(19) .8838(17) .2177(10) .026(4) Uiso ? ? 1.00000 ? ?

loop_
_atom_site_aniso_label
_atom_site_aniso_U_11
_atom_site_aniso_U_22
_atom_site_aniso_U_33
_atom_site_aniso_U_12
_atom_site_aniso_U_13
_atom_site_aniso_U_23
Cu .01785(10) .01714(9) .01985(10) -.00647(7) -.00184(7) -.00248(6)
P1 .02043(18) .01654(17) .02286(18) -.00618(14) -.00099(14) -.00199(13)
C111 .0258(7) .0218(7) .0238(7) -.0122(6) -.0018(6) -.0026(5)
C112 .0310(9) .0237(7) .0312(8) -.0093(7) -.0024(7) -.0006(6)
C113 .0495(11) .0294(8) .0266(8) -.0197(8) -.0068(7) .0037(7)
C114 .0480(11) .0465(10) .0220(8) -.0317(9) .0017(7) -.0047(7)
C115 .0295(9) .0568(12) .0335(9) -.0183(9) .0038(7) -.0043(8)
C116 .0255(8) .0390(9) .0312(9) -.0102(7) -.0023(7) .0025(7)
C121 .0198(7) .0187(7) .0272(7) -.0045(5) .0022(6) .0012(6)
C122 .0270(8) .0242(8) .0408(10) -.0046(7) .0043(7) -.0033(7)
C123 .0245(8) .0295(8) .0441(10) .0009(7) .0078(7) .0024(7)
C124 .0188(8) .0414(10) .0355(9) -.0064(7) -.0014(7) .0122(7)
C125 .0270(8) .0370(9) .0415(10) -.0121(7) -.0093(7) .0028(8)
C126 .0240(8) .0273(8) .0360(9) -.0058(6) -.0051(7) -.0022(7)
C131 .0393(10) .0254(8) .0319(9) -.0115(7) -.0033(7) -.0084(7)
P1' .01728(17) .01829(17) .01677(17) -.00685(13) -.00160(13) -.00274(13)
C111' .0240(7) .0213(6) .0176(6) -.0099(6) -.0054(5) -.0031(5)
C112' .0253(8) .0269(8) .0270(8) -.0075(6) -.0041(6) -.0013(6)
C113' .0374(10) .0257(8) .0359(9) -.0038(7) -.0127(8) .0009(7)
C114' .0496(11) .0255(8) .0263(8) -.0157(7) -.0126(7) .0051(6)
C115' .0417(10) .0356(9) .0221(8) -.0216(8) -.0037(7) .0012(6)
C116' .0273(8) .0281(7) .0214(7) -.0118(6) -.0031(6) -.0021(6)
C121' .0179(6) .0185(6) .0186(6) -.0053(5) -.0019(5) -.0006(5)
C122' .0215(7) .0288(7) .0263(7) -.0113(6) .0000(6) -.0074(6)
C123' .0288(8) .0382(9) .0279(8) -.0130(7) .0021(6) -.0143(7)
C124' .0227(8) .0298(8) .0270(8) -.0072(6) .0039(6) -.0051(6)
C125' .0186(7) .0373(9) .0331(8) -.0109(7) -.0005(6) -.0067(7)
C126' .0225(7) .0361(8) .0254(8) -.0125(6) -.0028(6) -.0081(6)
C131' .0276(8) .0254(7) .0250(7) -.0123(6) -.0009(6) -.0082(6)
N11 .0201(6) .0205(6) .0231(6) -.0097(5) -.0027(5) -.0014(5)
N12 .0187(6) .0207(6) .0211(6) -.0073(5) -.0011(5) -.0038(5)
C13 .0209(7) .0332(8) .0200(7) -.0088(6) .0004(6) -.0066(6)
C14 .0274(8) .0466(10) .0231(8) -.0204(7) .0028(6) -.0042(7)
C15 .0307(8) .0317(8) .0265(8) -.0193(7) -.0037(6) .0021(6)
B1 .0210(8) .0189(7) .0304(9) -.0065(6) -.0020(7) -.0053(6)
N21 .0162(6) .0240(6) .0250(6) -.0060(5) -.0004(5) -.0097(5)
N22 .0203(6) .0232(6) .0215(6) -.0074(5) -.0021(5) -.0045(5)
C23 .0249(8) .0369(9) .0204(7) -.0089(7) -.0010(6) -.0039(6)
C24 .0293(8) .0545(11) .0221(8) -.0117(8) .0004(6) -.0163(7)
C25 .0235(8) .0365(9) .0349(9) -.0082(7) .0008(6) -.0212(7)

loop_
_atom_type_symbol
_atom_type_description
_atom_type_oxidation_number
_atom_type_number_in_cell
_atom_type_scat_dispersion_real
_atom_type_scat_dispersion_imag
_atom_type_scat_source
C ? 0 64 .002 .002 'Int Tables Vol IV Tables 2.2B and 2.3.1'
H ? 0 68 0 0 'Int Tables Vol IV Tables 2.2B and 2.3.1'
N ? 0 8 .004 .003 'Int Tables Vol IV Tables 2.2B and 2.3.1'
P ? 0 4 .09 .095 'Int Tables Vol IV Tables 2.2B and 2.3.1'
Cu ? 0 2 .263 1.266 'Int Tables Vol IV Tables 2.2B and 2.3.1'
B ? 0 2 0 .001 'Int Tables Vol IV Tables 2.2B and 2.3.1'

loop_
_diffrn_attenuator_code
_diffrn_attenuator_scale
? ?

loop_
_geom_angle_atom_site_label_1
_geom_angle_atom_site_label_2
_geom_angle_atom_site_label_3
_geom_angle_site_symmetry_1
_geom_angle_site_symmetry_2
_geom_angle_site_symmetry_3
_geom_angle
_geom_angle_publ_flag
P1 Cu P1' . . . 115.48(2) ?
P1 Cu N12 . . . 113.06(3) ?
P1 Cu N22 . . . 109.59(3) ?
P1' Cu N12 . . . 113.61(4) ?
P1' Cu N22 . . . 111.94(3) ?
N12 Cu N22 . . . 90.47(5) ?
Cu P1 C111 . . . 112.06(4) ?
Cu P1 C121 . . . 115.69(6) ?
Cu P1 C131 . . . 118.57(5) ?
C111 P1 C121 . . . 104.08(7) ?
C111 P1 C131 . . . 101.20(9) ?
C121 P1 C131 . . . 103.31(8) ?
P1 C111 C112 . . . 123.58(11) ?
P1 C111 C116 . . . 117.69(11) ?
C112 C111 C116 . . . 118.72(14) ?
C111 C112 C113 . . . 120.33(15) ?
C111 C112 H112 . . . 119.3(11) ?
C113 C112 H112 . . . 120.1(11) ?
C112 C113 C114 . . . 120.38(15) ?
C112 C113 H113 . . . 121.2(12) ?
C114 C113 H113 . . . 118.4(12) ?
C113 C114 C115 . . . 119.71(17) ?
C113 C114 H114 . . . 122.0(10) ?
C115 C114 H114 . . . 118.3(10) ?
C114 C115 C116 . . . 120.14(16) ?
C114 C115 H115 . . . 120.1(12) ?
C116 C115 H115 . . . 119.8(12) ?
C111 C116 C115 . . . 120.70(14) ?
C111 C116 H116 . . . 120.8(13) ?
C115 C116 H116 . . . 118.1(13) ?
P1 C121 C122 . . . 123.68(15) ?
P1 C121 C126 . . . 117.72(10) ?
C122 C121 C126 . . . 118.55(16) ?
C121 C122 C123 . . . 120.3(2) ?
C121 C122 H122 . . . 118.4(10) ?
C123 C122 H122 . . . 121.3(10) ?
C122 C123 C124 . . . 120.63(16) ?
C122 C123 H123 . . . 115.2(17) ?
C124 C123 H123 . . . 123.9(17) ?
C123 C124 C125 . . . 119.77(18) ?
C123 C124 H124 . . . 124.1(13) ?
C125 C124 H124 . . . 116.1(13) ?
C124 C125 C126 . . . 120.0(2) ?
C124 C125 H125 . . . 120.7(12) ?
C126 C125 H125 . . . 119.2(12) ?
C121 C126 C125 . . . 120.70(15) ?
C121 C126 H126 . . . 117.1(14) ?
C125 C126 H126 . . . 122.0(14) ?
P1 C131 H131a . . . 107.2(16) ?
P1 C131 H131b . . . 109.3(13) ?
P1 C131 H131c . . . 114.1(14) ?
H131a C131 H131b . . . 111.5(18) ?
H131a C131 H131c . . . 106.5(16) ?
H131b C131 H131c . . . 108(2) ?
Cu P1' C111' . . . 117.41(6) ?
Cu P1' C121' . . . 115.81(5) ?
Cu P1' C131' . . . 114.80(5) ?
C111' P1' C121' . . . 103.90(6) ?
C111' P1' C131' . . . 99.79(8) ?
C121' P1' C131' . . . 102.88(8) ?
P1' C111' C112' . . . 123.44(11) ?
P1' C111' C116' . . . 117.72(10) ?
C112' C111' C116' . . . 118.78(12) ?
C111' C112' C113' . . . 120.07(15) ?
C111' C112' H112' . . . 119.8(10) ?
C113' C112' H112' . . . 120.1(10) ?
C112' C113' C114' . . . 120.71(15) ?
C112' C113' H113' . . . 119.3(12) ?
C114' C113' H113' . . . 119.9(12) ?
C113' C114' C115' . . . 119.61(15) ?
C113' C114' H114' . . . 119.4(13) ?
C115' C114' H114' . . . 120.9(13) ?
C114' C115' C116' . . . 120.10(16) ?
C114' C115' H115' . . . 120.6(10) ?
C116' C115' H115' . . . 119.3(10) ?
C111' C116' C115' . . . 120.71(14) ?
C111' C116' H116' . . . 119.5(11) ?
C115' C116' H116' . . . 119.7(11) ?
P1' C121' C122' . . . 118.81(12) ?
P1' C121' C126' . . . 122.56(12) ?
C122' C121' C126' . . . 118.63(13) ?
C121' C122' C123' . . . 120.86(17) ?
C121' C122' H122' . . . 121.2(10) ?
C123' C122' H122' . . . 117.9(10) ?
C122' C123' C124' . . . 120.00(18) ?
C122' C123' H123' . . . 120.3(16) ?
C124' C123' H123' . . . 119.7(16) ?
C123' C124' C125' . . . 119.85(15) ?
C123' C124' H124' . . . 121.4(16) ?
C125' C124' H124' . . . 118.7(17) ?
C124' C125' C126' . . . 120.30(18) ?
C124' C125' H125' . . . 123.0(12) ?
C126' C125' H125' . . . 116.5(12) ?
C121' C126' C125' . . . 120.34(18) ?
C121' C126' H126' . . . 120.7(11) ?
C125' C126' H126' . . . 118.9(11) ?
P1' C131' H131'a . . . 111.3(14) ?
P1' C131' H131'b . . . 109.8(15) ?
P1' C131' H131'c . . . 110.6(12) ?
H131'a C131' H131'b . . . 109.3(15) ?
H131'a C131' H131'c . . . 107.8(17) ?
H131'b C131' H131'c . . . 108.0(16) ?
N12 N11 C15 . . . 109.47(12) ?
N12 N11 B1 . . . 120.64(13) ?
C15 N11 B1 . . . 129.84(14) ?
Cu N12 N11 . . . 118.65(8) ?
Cu N12 C13 . . . 135.03(12) ?
N11 N12 C13 . . . 106.31(13) ?
N12 C13 C14 . . . 110.62(15) ?
N12 C13 H13 . . . 119.8(11) ?
C14 C13 H13 . . . 129.6(11) ?
C13 C14 C15 . . . 104.73(15) ?
C13 C14 H14 . . . 129.4(14) ?
C15 C14 H14 . . . 125.8(14) ?
N11 C15 C14 . . . 108.86(17) ?
N11 C15 H15 . . . 120.7(10) ?
C14 C15 H15 . . . 130.4(10) ?
N11 B1 N21 . . . 108.97(10) ?
N11 B1 H1a . . . 106.4(8) ?
N11 B1 H1b . . . 108.4(8) ?
N21 B1 H1a . . . 107.7(8) ?
N21 B1 H1b . . . 108.1(9) ?
H1a B1 H1b . . . 117.0(12) ?
B1 N21 N22 . . . 121.05(14) ?
B1 N21 C25 . . . 129.62(15) ?
N22 N21 C25 . . . 109.32(12) ?
Cu N22 N21 . . . 117.64(9) ?
Cu N22 C23 . . . 135.89(12) ?
N21 N22 C23 . . . 106.38(14) ?
N22 C23 C24 . . . 110.64(15) ?
N22 C23 H23 . . . 119.5(12) ?
C24 C23 H23 . . . 129.9(12) ?
C23 C24 C25 . . . 104.61(16) ?
C23 C24 H24 . . . 125.7(14) ?
C25 C24 H24 . . . 129.7(15) ?
N21 C25 C24 . . . 109.04(18) ?
N21 C25 H25 . . . 117.5(12) ?
C24 C25 H25 . . . 133.5(12) ?

loop_
_geom_bond_atom_site_label_1
_geom_bond_atom_site_label_2
_geom_bond_site_symmetry_1
_geom_bond_site_symmetry_2
_geom_bond_distance
_geom_bond_publ_flag
Cu P1 . . 2.2480(5) ?
Cu P1' . . 2.2730(5) ?
Cu N12 . . 2.0451(13) ?
Cu N22 . . 2.0727(15) ?
P1 C111 . . 1.8353(15) ?
P1 C121 . . 1.8315(16) ?
P1 C131 . . 1.831(2) ?
C111 C112 . . 1.394(2) ?
C111 C116 . . 1.393(2) ?
C112 C113 . . 1.394(2) ?
C112 H112 . . .95(2) ?
C113 C114 . . 1.383(3) ?
C113 H113 . . .885(17) ?
C114 C115 . . 1.383(2) ?
C114 H114 . . 1.01(2) ?
C115 C116 . . 1.391(3) ?
C115 H115 . . .95(2) ?
C116 H116 . . .892(19) ?
C121 C122 . . 1.401(2) ?
C121 C126 . . 1.391(3) ?
C122 C123 . . 1.391(3) ?
C122 H122 . . .94(3) ?
C123 C124 . . 1.375(3) ?
C123 H123 . . .91(2) ?
C124 C125 . . 1.387(2) ?
C124 H124 . . .93(2) ?
C125 C126 . . 1.394(3) ?
C125 H125 . . .89(3) ?
C126 H126 . . .957(17) ?
C131 H131a . . .97(2) ?
C131 H131b . . .94(2) ?
C131 H131c . . 1.00(2) ?
P1' C111' . . 1.8323(13) ?
P1' C121' . . 1.8356(13) ?
P1' C131' . . 1.839(2) ?
C111' C112' . . 1.399(2) ?
C111' C116' . . 1.395(2) ?
C112' C113' . . 1.390(2) ?
C112' H112' . . .93(2) ?
C113' C114' . . 1.384(3) ?
C113' H113' . . .963(19) ?
C114' C115' . . 1.386(2) ?
C114' H114' . . .92(2) ?
C115' C116' . . 1.390(2) ?
C115' H115' . . .96(2) ?
C116' H116' . . .953(17) ?
C121' C122' . . 1.389(2) ?
C121' C126' . . 1.400(3) ?
C122' C123' . . 1.393(2) ?
C122' H122' . . .99(2) ?
C123' C124' . . 1.386(3) ?
C123' H123' . . .90(3) ?
C124' C125' . . 1.381(3) ?
C124' H124' . . .94(2) ?
C125' C126' . . 1.394(2) ?
C125' H125' . . 1.00(3) ?
C126' H126' . . .98(2) ?
C131' H131'a . . .959(18) ?
C131' H131'b . . .949(18) ?
C131' H131'c . . .967(19) ?
N11 N12 . . 1.3636(19) ?
N11 C15 . . 1.351(2) ?
N11 B1 . . 1.559(2) ?
N12 C13 . . 1.3413(18) ?
C13 C14 . . 1.394(3) ?
C13 H13 . . .986(19) ?
C14 C15 . . 1.373(2) ?
C14 H14 . . .96(2) ?
C15 H15 . . .95(2) ?
B1 N21 . . 1.551(2) ?
B1 H1a . . 1.13(2) ?
B1 H1b . . 1.11(2) ?
N21 N22 . . 1.368(2) ?
N21 C25 . . 1.347(2) ?
N22 C23 . . 1.341(2) ?
C23 C24 . . 1.394(3) ?
C23 H23 . . .96(2) ?
C24 C25 . . 1.376(2) ?
C24 H24 . . .98(2) ?
C25 H25 . . .87(2) ?

loop_
_geom_contact_atom_site_label_1
_geom_contact_atom_site_label_2
_geom_contact_distance
_geom_contact_site_symmetry_1
_geom_contact_site_symmetry_2
_geom_contact_publ_flag
Cu C111 3.3942(15) . . ?
Cu C112 4.6742(16) . . ?
Cu C116 3.530(2) . . ?
Cu C121 3.4609(13) . . ?
Cu C122 4.7285(15) . . ?
Cu C126 3.6271(16) . . ?
Cu C131 3.513(2) . . ?
Cu C111' 3.5154(14) . . ?
Cu C112' 4.7719(16) . . ?
Cu C116' 3.7298(15) . . ?
Cu C121' 3.4884(14) . . ?
Cu C122' 3.6920(14) . . ?
Cu C126' 4.7417(17) . . ?
Cu C131' 3.472(2) . . ?
Cu N11 2.9524(15) . . ?
Cu C13 3.1406(16) . . ?
Cu C14 4.279(2) . . ?
Cu C14 4.8013(18) . '2 665' ?
Cu C15 4.150(2) . . ?
Cu B1 3.172(2) . . ?
Cu N21 2.9663(16) . . ?
Cu C23 3.1755(18) . . ?
Cu C24 4.309(2) . . ?
Cu C25 4.166(2) . . ?
Cu H116 3.01(2) . . ?
Cu H126 3.05(2) . . ?
Cu H131a 3.66(2) . . ?
Cu H131b 3.61(2) . . ?
Cu H131c 4.40(2) . . ?
Cu H116' 3.206(17) . . ?
Cu H122' 3.190(16) . . ?
Cu H125' 4.05(3) . '1 655' ?
Cu H131'a 3.65(2) . . ?
Cu H131'b 3.56(2) . . ?
Cu H131'c 4.31(2) . . ?
Cu H13 3.330(17) . . ?
Cu H14 4.23(2) . '2 665' ?
Cu H23 3.357(18) . . ?
Cu H1a 2.997(16) . . ?
Cu H1b 4.28(2) . . ?
P1 C112 2.8529(16) . . ?
P1 C113 4.1413(18) . . ?
P1 C114 4.6303(19) . . ?
P1 C115 4.086(2) . . ?
P1 C116 2.7725(18) . . ?
P1 C122 2.8571(16) . . ?
P1 C123 4.1412(17) . . ?
P1 C124 4.628(2) . . ?
P1 C125 4.084(2) . . ?
P1 C126 2.768(2) . . ?
P1 P1' 3.8231(6) . . ?
P1 C131' 4.0917(18) . . ?
P1 N12 3.5828(14) . . ?
P1 C13 4.0910(18) . . ?
P1 N22 3.5317(15) . . ?
P1 C23 4.005(2) . . ?
P1 H112 2.963(17) . . ?
P1 H116 2.84(2) . . ?
P1 H122 2.946(16) . . ?
P1 H126 2.79(2) . . ?
P1 H131a 2.31(2) . . ?
P1 H131b 2.32(3) . . ?
P1 H131c 2.42(2) . . ?
P1 H131'a 3.82(2) . . ?
P1 H131'b 4.01(2) . . ?
P1 H13 3.743(18) . . ?
P1 H23 3.65(2) . . ?
C111 C113 2.418(2) . . ?
C111 C114 2.797(2) . . ?
C111 C115 2.420(2) . . ?
C111 C121 2.891(2) . . ?
C111 C122 3.697(2) . . ?
C111 C126 3.691(3) . . ?
C111 C131 2.833(2) . . ?
C111 P1' 4.5222(14) . . ?
C111 N22 3.999(2) . . ?
C111 C23 3.941(3) . . ?
C111 H112 2.038(17) . . ?
C111 H113 3.93(2) . '2 656' ?
C111 H113 3.221(18) . . ?
C111 H114 3.81(2) . . ?
C111 H115 3.27(2) . . ?
C111 H116 2.002(18) . . ?
C111 H122 3.678(17) . . ?
C111 H124 3.93(2) . '1 455' ?
C111 H126 3.70(2) . . ?
C111 H131a 3.68(2) . . ?
C111 H131b 3.01(2) . . ?
C111 H131c 2.98(2) . . ?
C111 H123' 3.92(3) . '2 566' ?
C111 H23 3.22(2) . . ?
C111 H25 3.76(2) . '1 545' ?
C112 C112 3.923(3) . '2 656' ?
C112 C113 3.623(3) . '2 656' ?
C112 C114 2.410(3) . . ?
C112 C115 2.774(2) . . ?
C112 C116 2.398(2) . . ?
C112 C121 3.179(2) . . ?
C112 C122 3.584(2) . . ?
C112 C126 3.970(3) . . ?
C112 C131 3.563(2) . . ?
C112 C123' 4.210(2) . '1 645' ?
C112 C124' 3.801(2) . '1 645' ?
C112 C25 3.990(3) . '1 545' ?
C112 H112 3.65(2) . '2 656' ?
C112 H113 2.002(18) . . ?
C112 H113 3.19(2) . '2 656' ?
C112 H114 3.33(2) . . ?
C112 H115 3.72(2) . . ?
C112 H116 3.206(18) . . ?
C112 H122 3.528(18) . . ?
C112 H131b 3.88(2) . . ?
C112 H131c 3.31(2) . . ?
C112 H123' 3.86(2) . '2 566' ?
C112 H124' 3.35(2) . '1 645' ?
C112 H23 3.88(2) . . ?
C112 H25 3.20(3) . '1 545' ?
C113 C113 3.840(3) . '2 656' ?
C113 C115 2.392(2) . . ?
C113 C116 2.767(2) . . ?
C113 C121 4.340(2) . '2 656' ?
C113 C123 4.435(3) . '2 656' ?
C113 C124 4.234(2) . '2 656' ?
C113 C125 4.059(3) . '2 656' ?
C113 C126 4.129(2) . '2 656' ?
C113 C123' 4.194(3) . '2 566' ?
C113 C124' 4.023(2) . '1 645' ?
C113 C24 4.159(3) . '1 545' ?
C113 C25 3.609(3) . '1 545' ?
C113 H112 3.12(2) . '2 656' ?
C113 H112 2.05(2) . . ?
C113 H113 3.61(2) . '2 656' ?
C113 H114 2.10(2) . . ?
C113 H115 3.247(19) . . ?
C113 H116 3.653(18) . . ?
C113 H123' 3.41(3) . '2 566' ?
C113 H124' 3.291(19) . '1 645' ?
C113 H24 3.98(3) . '1 545' ?
C113 H25 2.89(2) . '1 545' ?
C114 C114 4.005(3) . '2 556' ?
C114 C115 4.134(4) . '2 556' ?
C114 C116 2.404(2) . . ?
C114 C122 4.419(3) . '2 656' ?
C114 C123 3.959(3) . '2 656' ?
C114 C124 3.673(2) . '2 656' ?
C114 C125 3.878(2) . '2 656' ?
C114 C126 4.363(2) . '2 656' ?
C114 C123' 3.822(3) . '2 566' ?
C114 C25 4.377(2) . '2 566' ?
C114 C25 3.924(3) . '1 545' ?
C114 H112 3.82(2) . '2 656' ?
C114 H112 3.27(2) . . ?
C114 H113 1.965(17) . . ?
C114 H114 3.49(3) . '2 556' ?
C114 H115 2.029(18) . . ?
C114 H115 3.79(3) . '2 556' ?
C114 H116 3.19(2) . . ?
C114 H124 3.787(18) . '2 656' ?
C114 H124 3.94(2) . '1 455' ?
C114 H123' 2.99(3) . '2 566' ?
C114 H25 3.21(2) . '1 545' ?
C115 C124 3.912(3) . '1 455' ?
C115 C125 3.886(3) . '1 455' ?
C115 C123' 3.920(3) . '2 566' ?
C115 C24 3.799(2) . '2 566' ?
C115 C25 4.090(2) . '2 566' ?
C115 H112 3.724(19) . . ?
C115 H113 3.181(16) . . ?
C115 H114 2.06(2) . . ?
C115 H114 3.45(3) . '2 556' ?
C115 H116 1.98(2) . . ?
C115 H124 3.30(2) . '1 455' ?
C115 H125 3.31(2) . '1 455' ?
C115 H123' 3.05(3) . '2 566' ?
C115 H23 3.79(2) . . ?
C115 H24 3.58(2) . '2 566' ?
C115 H25 3.76(2) . '1 545' ?
C116 C121 4.151(2) . . ?
C116 C124 4.027(3) . '1 455' ?
C116 C125 4.062(3) . '1 455' ?
C116 C131 3.662(2) . . ?
C116 P1' 4.0446(17) . . ?
C116 C121' 4.003(2) . . ?
C116 C122' 4.129(2) . . ?
C116 C123' 4.377(3) . '2 566' ?
C116 C131' 4.250(2) . . ?
C116 N22 3.937(3) . . ?
C116 C23 3.838(3) . . ?
C116 H112 3.256(18) . . ?
C116 H113 3.652(17) . . ?
C116 H114 3.31(2) . . ?
C116 H115 2.03(2) . . ?
C116 H124 3.30(3) . '1 455' ?
C116 H125 3.45(2) . '1 455' ?
C116 H131b 3.49(2) . . ?
C116 H131c 3.96(2) . . ?
C116 H123' 3.51(3) . '2 566' ?
C116 H131'a 3.59(2) . . ?
C116 H23 3.16(2) . . ?
C116 H25 4.02(2) . '1 545' ?
C121 C123 2.422(2) . . ?
C121 C124 2.799(2) . . ?
C121 C125 2.420(3) . . ?
C121 C131 2.872(3) . . ?
C121 C115' 4.380(2) . '2 665' ?
C121 N12 3.9866(18) . . ?
C121 C13 4.089(2) . . ?
C121 N22 4.2174(18) . . ?
C121 H112 2.73(2) . . ?
C121 H113 3.67(2) . '2 656' ?
C121 H122 2.02(2) . . ?
C121 H123 3.212(18) . . ?
C121 H124 3.73(2) . . ?
C121 H125 3.22(3) . . ?
C121 H126 2.02(2) . . ?
C121 H131a 3.01(3) . . ?
C121 H131b 3.70(3) . . ?
C121 H131c 3.03(3) . . ?
C121 H115' 3.431(19) . '2 665' ?
C121 H13 3.626(16) . . ?
C122 C124 2.403(3) . . ?
C122 C125 2.773(3) . . ?
C122 C126 2.400(3) . . ?
C122 C131 3.124(3) . . ?
C122 C112' 3.967(3) . '1 645' ?
C122 C113' 4.299(3) . '1 645' ?
C122 C114' 4.414(3) . '2 665' ?
C122 C115' 3.953(3) . '2 665' ?
C122 C121' 4.411(2) . '1 645' ?
C122 C122' 3.926(2) . '1 645' ?
C122 C123' 3.836(2) . '1 645' ?
C122 C124' 4.260(3) . '1 645' ?
C122 H112 2.87(2) . . ?
C122 H113 4.04(2) . '2 656' ?
C122 H114 3.91(2) . '2 656' ?
C122 H123 1.96(2) . . ?
C122 H124 3.26(2) . . ?
C122 H125 3.66(3) . . ?
C122 H126 3.25(2) . . ?
C122 H131a 3.13(2) . . ?
C122 H131c 2.88(3) . . ?
C122 H112' 3.62(2) . '1 645' ?
C122 H114' 4.02(2) . '2 665' ?
C122 H115' 3.07(2) . '2 665' ?
C122 H123' 3.93(2) . '1 645' ?
C123 C125 2.389(3) . . ?
C123 C126 2.768(2) . . ?
C123 C111' 4.438(3) . '1 645' ?
C123 C112' 4.054(3) . '1 645' ?
C123 C114' 3.727(3) . '2 665' ?
C123 C115' 3.670(2) . '2 665' ?
C123 C121' 4.275(3) . '1 645' ?
C123 C122' 3.594(3) . '1 645' ?
C123 C123' 3.802(3) . '1 645' ?
C123 B1 3.792(2) . '1 645' ?
C123 N21 4.245(2) . '1 645' ?
C123 H112 3.76(2) . . ?
C123 H114 3.23(2) . '2 656' ?
C123 H122 2.04(2) . . ?
C123 H124 2.05(3) . . ?
C123 H125 3.20(2) . . ?
C123 H126 3.722(17) . . ?
C123 H112' 3.93(2) . '1 645' ?
C123 H114' 3.15(2) . '2 665' ?
C123 H115' 2.988(18) . '2 665' ?
C123 H122' 3.442(16) . '1 645' ?
C123 H123' 3.79(2) . '1 645' ?
C123 H1a 3.174(15) . '1 645' ?
C123 H1b 3.702(17) . '1 645' ?
C124 C126 2.409(2) . . ?
C124 C114' 3.865(2) . '2 665' ?
C124 C115' 3.852(2) . '2 665' ?
C124 C131' 4.204(3) . '1 655' ?
C124 B1 3.997(2) . '1 645' ?
C124 N21 4.392(2) . '1 645' ?
C124 C25 4.375(2) . '1 645' ?
C124 H113 3.904(18) . '2 656' ?
C124 H114 2.76(2) . '2 656' ?
C124 H115 3.78(3) . '1 655' ?
C124 H122 3.25(3) . . ?
C124 H123 2.03(3) . . ?
C124 H125 2.00(2) . . ?
C124 H126 3.282(16) . . ?
C124 H114' 3.37(2) . '2 665' ?
C124 H115' 3.28(2) . '2 665' ?
C124 H131'a 3.31(2) . '1 655' ?
C124 H25 3.970(17) . '1 645' ?
C124 H1a 3.744(16) . '1 645' ?
C124 H1b 3.543(15) . '1 645' ?
C125 C115' 4.289(3) . '2 665' ?
C125 C121' 4.268(3) . '1 655' ?
C125 C125' 3.786(3) . '1 655' ?
C125 C126' 3.501(3) . '1 655' ?
C125 C131' 4.041(3) . '1 655' ?
C125 H113 3.499(19) . '2 656' ?
C125 H114 3.10(2) . '2 656' ?
C125 H115 3.47(2) . '1 655' ?
C125 H116 3.86(3) . '1 655' ?
C125 H122 3.71(3) . . ?
C125 H123 3.23(2) . . ?
C125 H124 1.981(17) . . ?
C125 H126 2.067(17) . . ?
C125 H115' 3.62(2) . '2 665' ?
C125 H125' 3.622(19) . '1 655' ?
C125 H126' 3.175(19) . '1 655' ?
C125 H131'a 3.27(2) . '1 655' ?
C125 H131'c 3.984(17) . '1 655' ?
C125 H24 3.63(3) . '2 666' ?
C126 C131 4.149(3) . . ?
C126 C125' 3.782(3) . '1 655' ?
C126 C126' 3.800(3) . '1 655' ?
C126 N12 3.7303(18) . . ?
C126 C13 3.867(2) . . ?
C126 N22 3.7673(18) . . ?
C126 C23 3.899(2) . . ?
C126 H112 3.55(2) . . ?
C126 H113 3.384(18) . '2 656' ?
C126 H114 3.822(19) . '2 656' ?
C126 H122 3.24(2) . . ?
C126 H123 3.68(2) . . ?
C126 H124 3.223(18) . . ?
C126 H125 1.99(3) . . ?
C126 H115' 3.67(2) . '2 665' ?
C126 H125' 3.26(2) . '1 655' ?
C126 H126' 3.36(2) . '1 655' ?
C126 H13 3.667(16) . . ?
C126 H23 3.729(16) . . ?
C126 H24 3.99(3) . '2 666' ?
C131 P1' 4.3424(17) . . ?
C131 C113' 4.173(3) . '2 565' ?
C131 C114' 4.374(3) . '2 565' ?
C131 C131' 3.814(2) . . ?
C131 C14 4.147(2) . '2 665' ?
C131 C15 4.161(3) . '1 545' ?
C131 B1 4.323(3) . '1 545' ?
C131 H112 3.603(19) . . ?
C131 H116 3.79(2) . . ?
C131 H122 2.674(19) . . ?
C131 H113' 3.84(3) . '2 565' ?
C131 H131'a 3.466(16) . . ?
C131 H131'b 3.445(17) . . ?
C131 H14 3.57(2) . '2 665' ?
C131 H15 3.28(2) . '1 545' ?
C131 H1b 3.28(2) . '1 545' ?
P1' C112' 2.8530(14) . . ?
P1' C113' 4.1349(16) . . ?
P1' C114' 4.6268(17) . . ?
P1' C115' 4.0827(17) . . ?
P1' C116' 2.7712(16) . . ?
P1' C122' 2.7846(16) . . ?
P1' C123' 4.0973(17) . . ?
P1' C124' 4.6332(16) . . ?
P1' C125' 4.1383(17) . . ?
P1' C126' 2.8452(17) . . ?
P1' N11 4.1769(16) . . ?
P1' N12 3.6156(15) . . ?
P1' C13 4.6430(18) . . ?
P1' B1 3.959(2) . . ?
P1' N21 4.1690(17) . . ?
P1' N22 3.6032(16) . . ?
P1' C23 4.647(2) . . ?
P1' H116 3.24(2) . . ?
P1' H123 4.07(2) . '1 465' ?
P1' H131b 3.926(19) . . ?
P1' H112' 2.962(16) . . ?
P1' H116' 2.834(19) . . ?
P1' H122' 2.89(2) . . ?
P1' H126' 2.97(2) . . ?
P1' H131'a 2.36(2) . . ?
P1' H131'b 2.34(2) . . ?
P1' H131'c 2.36(2) . . ?
P1' H14 4.14(2) . '2 665' ?
P1' H1a 3.11(2) . . ?
C111' C113' 2.416(2) . . ?
C111' C114' 2.797(2) . . ?
C111' C114' 4.430(3) . '2 575' ?
C111' C115' 2.420(2) . . ?
C111' C121' 2.8885(19) . . ?
C111' C122' 3.739(2) . . ?
C111' C126' 3.623(2) . . ?
C111' C131' 2.808(2) . . ?
C111' C131' 3.990(3) . '2 565' ?
C111' N11 4.138(2) . . ?
C111' N12 3.948(2) . . ?
C111' B1 3.946(3) . . ?
C111' H123 3.63(2) . '1 465' ?
C111' H112' 2.032(18) . . ?
C111' H113' 3.281(18) . . ?
C111' H114' 3.90(3) . '2 575' ?
C111' H114' 3.71(2) . . ?
C111' H115' 3.28(2) . . ?
C111' H116' 2.040(19) . . ?
C111' H122' 3.837(18) . . ?
C111' H126' 3.63(2) . . ?
C111' H131'a 3.67(2) . . ?
C111' H131'b 3.01(2) . . ?
C111' H131'b 3.46(2) . '2 565' ?
C111' H131'c 2.85(2) . . ?
C111' H131'c 3.64(2) . '2 565' ?
C111' H14 3.98(3) . '1 455' ?
C111' H1a 2.92(2) . . ?
C112' C114' 2.411(2) . . ?
C112' C114' 4.319(3) . '2 575' ?
C112' C115' 4.420(3) . '2 575' ?
C112' C115' 2.778(2) . . ?
C112' C116' 2.404(2) . . ?
C112' C121' 3.143(2) . . ?
C112' C122' 3.953(2) . . ?
C112' C126' 3.476(2) . . ?
C112' C131' 4.121(3) . '2 565' ?
C112' C131' 3.593(2) . . ?
C112' C14 3.763(3) . '1 455' ?
C112' C15 3.870(3) . '1 455' ?
C112' H122 3.36(2) . '1 465' ?
C112' H123 3.44(3) . '1 465' ?
C112' H113' 2.042(18) . . ?
C112' H114' 3.23(2) . . ?
C112' H114' 3.94(3) . '2 575' ?
C112' H115' 3.74(2) . . ?
C112' H116' 3.264(18) . . ?
C112' H126' 3.47(2) . . ?
C112' H131'b 3.39(2) . '2 565' ?
C112' H131'b 3.956(17) . . ?
C112' H131'c 3.271(18) . . ?
C112' H14 3.27(3) . '1 455' ?
C112' H15 3.55(2) . '1 455' ?
C112' H1a 3.63(2) . . ?
C113' C114' 3.856(3) . '2 575' ?
C113' C115' 2.394(3) . . ?
C113' C115' 3.721(3) . '2 575' ?
C113' C116' 2.767(2) . . ?
C113' C116' 4.403(3) . '2 575' ?
C113' C131' 3.973(3) . '2 565' ?
C113' C14 4.200(3) . '1 455' ?
C113' C15 4.161(2) . '2 575' ?
C113' C15 4.241(3) . '1 455' ?
C113' B1 4.429(2) . '2 575' ?
C113' H122 3.79(2) . '1 465' ?
C113' H131b 3.54(2) . '2 565' ?
C113' H112' 2.026(19) . . ?
C113' H114' 2.00(2) . . ?
C113' H114' 3.78(3) . '2 575' ?
C113' H115' 3.270(19) . . ?
C113' H115' 3.60(2) . '2 575' ?
C113' H116' 3.718(17) . . ?
C113' H131'a 3.88(2) . '2 565' ?
C113' H131'b 3.34(2) . '2 565' ?
C113' H14 3.59(3) . '1 455' ?
C113' H15 3.715(16) . '2 575' ?
C113' H15 3.75(2) . '1 455' ?
C113' H1b 3.988(16) . '2 575' ?
C114' C114' 3.481(3) . '2 575' ?
C114' C115' 3.605(3) . '2 575' ?
C114' C116' 2.405(2) . . ?
C114' C116' 4.073(3) . '2 575' ?
C114' C131' 3.672(3) . '2 565' ?
C114' N11 4.3890(19) . '2 575' ?
C114' B1 3.887(2) . '2 575' ?
C114' H123 3.53(2) . '2 665' ?
C114' H124 3.856(18) . '2 665' ?
C114' H131b 3.56(3) . '2 565' ?
C114' H112' 3.25(2) . . ?
C114' H113' 2.04(2) . . ?
C114' H114' 3.58(3) . '2 575' ?
C114' H115' 3.85(2) . '2 575' ?
C114' H115' 2.053(18) . . ?
C114' H116' 3.262(16) . . ?
C114' H131'a 3.34(2) . '2 565' ?
C114' H131'b 3.35(2) . '2 565' ?
C114' H131'c 3.699(19) . '2 565' ?
C114' H1a 3.524(15) . '2 575' ?
C114' H1b 3.489(16) . '2 575' ?
C115' C115' 4.208(3) . '2 575' ?
C115' C131' 3.518(3) . '2 565' ?
C115' C13 4.117(2) . '2 665' ?
C115' H123 3.73(2) . '2 665' ?
C115' H112' 3.71(2) . . ?
C115' H113' 3.26(2) . . ?
C115' H113' 3.73(3) . '2 575' ?
C115' H114' 2.017(18) . . ?
C115' H114' 3.52(3) . '2 575' ?
C115' H116' 2.038(16) . . ?
C115' H131'a 3.32(2) . '2 565' ?
C115' H131'b 3.41(2) . '2 565' ?
C115' H131'c 3.18(2) . '2 565' ?
C115' H13 3.349(15) . '2 665' ?
C115' H1a 3.942(18) . . ?
C116' C121' 4.178(2) . . ?
C116' C131' 3.698(3) . '2 565' ?
C116' C131' 3.558(3) . . ?
C116' N11 3.636(2) . . ?
C116' N12 3.458(2) . . ?
C116' C13 3.979(2) . . ?
C116' C13 3.830(2) . '2 665' ?
C116' C14 4.034(2) . '2 665' ?
C116' C15 4.225(3) . . ?
C116' B1 3.903(3) . . ?
C116' H112' 3.249(19) . . ?
C116' H113' 3.729(19) . . ?
C116' H114' 3.66(3) . '2 575' ?
C116' H114' 3.236(19) . . ?
C116' H115' 2.044(19) . . ?
C116' H131'a 3.86(2) . '2 565' ?
C116' H131'b 3.39(2) . . ?
C116' H131'b 3.48(2) . '2 565' ?
C116' H131'c 3.16(2) . '2 565' ?
C116' H131'c 3.73(2) . . ?
C116' H13 3.168(16) . '2 665' ?
C116' H14 3.62(2) . '2 665' ?
C116' H1a 3.10(2) . . ?
C121' C123' 2.419(2) . . ?
C121' C124' 2.798(2) . . ?
C121' C125' 2.424(2) . . ?
C121' C131' 2.873(2) . . ?
C121' N22 3.959(2) . . ?
C121' H116 3.119(18) . . ?
C121' H122 3.870(18) . '1 465' ?
C121' H123 3.60(3) . '1 465' ?
C121' H125 3.57(2) . '1 455' ?
C121' H112' 2.705(17) . . ?
C121' H122' 2.08(2) . . ?
C121' H123' 3.23(3) . . ?
C121' H124' 3.74(2) . . ?
C121' H125' 3.30(2) . . ?
C121' H126' 2.07(2) . . ?
C121' H131'a 3.04(2) . . ?
C121' H131'b 3.714(19) . . ?
C121' H131'c 3.00(2) . . ?
C121' H1a 3.68(2) . . ?
C122' C124' 2.407(2) . . ?
C122' C125' 2.770(3) . . ?
C122' C126' 2.398(3) . . ?
C122' C131' 4.150(3) . . ?
C122' B1 4.144(3) . . ?
C122' N21 3.728(2) . . ?
C122' N22 3.378(2) . . ?
C122' C23 3.827(2) . . ?
C122' C24 4.401(3) . . ?
C122' C25 4.315(3) . . ?
C122' H116 3.29(2) . . ?
C122' H122 3.630(17) . '1 465' ?
C122' H123 3.03(2) . '1 465' ?
C122' H112' 3.53(2) . . ?
C122' H123' 2.00(2) . . ?
C122' H124' 3.27(2) . . ?
C122' H125' 3.77(3) . . ?
C122' H126' 3.29(2) . . ?
C122' H1a 3.425(19) . . ?
C123' C125' 2.394(3) . . ?
C123' C126' 2.774(3) . . ?
C123' C23 3.782(2) . '2 566' ?
C123' C24 4.070(3) . '2 566' ?
C123' H112 3.409(17) . '1 465' ?
C123' H114 3.95(3) . '2 566' ?
C123' H122 3.572(18) . '1 465' ?
C123' H123 3.55(2) . '1 465' ?
C123' H122' 2.052(18) . . ?
C123' H124' 2.04(2) . . ?
C123' H125' 3.32(3) . . ?
C123' H126' 3.75(2) . . ?
C123' H23 3.110(17) . '2 566' ?
C123' H24 3.67(2) . '2 566' ?
C124' C126' 2.407(2) . . ?
C124' N21 4.164(2) . '1 455' ?
C124' C23 3.658(2) . '2 566' ?
C124' C24 3.883(3) . '1 455' ?
C124' C24 3.704(2) . '2 566' ?
C124' C25 3.648(3) . '1 455' ?
C124' H112 3.23(2) . '1 465' ?
C124' H113 3.647(18) . '1 465' ?
C124' H122 3.77(2) . '1 465' ?
C124' H125 3.99(2) . '1 455' ?
C124' H122' 3.29(2) . . ?
C124' H123' 1.99(3) . . ?
C124' H125' 2.10(3) . . ?
C124' H126' 3.28(2) . . ?
C124' H23 3.115(18) . '2 566' ?
C124' H24 4.03(2) . '1 455' ?
C124' H24 3.14(2) . '2 566' ?
C124' H25 3.616(19) . '1 455' ?
C125' N11 3.695(2) . '1 455' ?
C125' N12 4.059(3) . '1 455' ?
C125' C13 4.345(3) . '1 455' ?
C125' C14 4.243(3) . '1 455' ?
C125' C15 3.821(2) . '1 455' ?
C125' B1 4.063(3) . '1 455' ?
C125' N21 3.533(2) . '1 455' ?
C125' N22 3.902(2) . '1 455' ?
C125' C23 4.033(3) . '1 455' ?
C125' C24 3.813(2) . '1 455' ?
C125' C24 4.212(2) . '2 566' ?
C125' C25 3.481(2) . '1 455' ?
C125' H122 4.00(2) . '1 465' ?
C125' H125 3.20(2) . '1 455' ?
C125' H126 3.16(2) . '1 455' ?
C125' H112' 3.624(19) . . ?
C125' H122' 3.76(2) . . ?
C125' H123' 3.20(3) . . ?
C125' H124' 2.01(2) . . ?
C125' H126' 2.052(18) . . ?
C125' H15 3.988(17) . '1 455' ?
C125' H24 3.40(2) . '2 566' ?
C125' H25 3.650(17) . '1 455' ?
C126' C131' 3.111(2) . . ?
C126' N11 3.929(2) . '1 455' ?
C126' N12 4.133(2) . '1 455' ?
C126' C13 3.968(3) . '1 455' ?
C126' C14 3.690(3) . '1 455' ?
C126' C15 3.660(2) . '1 455' ?
C126' H116 3.796(19) . . ?
C126' H125 2.93(2) . '1 455' ?
C126' H126 3.44(2) . '1 455' ?
C126' H112' 2.770(19) . . ?
C126' H122' 3.30(2) . . ?
C126' H123' 3.67(3) . . ?
C126' H124' 3.25(2) . . ?
C126' H125' 2.05(2) . . ?
C126' H131'a 3.145(17) . . ?
C126' H131'c 2.864(17) . . ?
C126' H14 3.92(2) . '1 455' ?
C126' H15 3.876(17) . '1 455' ?
C131' C131' 4.234(2) . '2 565' ?
C131' C14 4.294(2) . '1 455' ?
C131' H116 3.63(2) . . ?
C131' H124 4.025(19) . '1 455' ?
C131' H125 3.81(2) . '1 455' ?
C131' H131b 3.093(17) . . ?
C131' H112' 3.629(17) . . ?
C131' H115' 3.77(3) . '2 565' ?
C131' H116' 3.62(2) . . ?
C131' H126' 2.667(16) . . ?
C131' H131'b 3.776(18) . '2 565' ?
C131' H131'c 3.817(17) . '2 565' ?
C131' H14 3.55(2) . '2 665' ?
C131' H14 3.91(2) . '1 455' ?
N11 C13 2.165(2) . . ?
N11 C14 2.215(2) . . ?
N11 N21 2.5314(17) . . ?
N11 N22 3.0504(17) . . ?
N11 C23 4.246(2) . . ?
N11 C25 3.670(2) . . ?
N11 H126 3.868(16) . . ?
N11 H131c 3.89(3) . '1 565' ?
N11 H113' 3.85(2) . '2 575' ?
N11 H114' 3.669(18) . '2 575' ?
N11 H116' 3.08(2) . . ?
N11 H125' 3.08(2) . '1 655' ?
N11 H126' 3.532(18) . '1 655' ?
N11 H13 3.096(17) . . ?
N11 H14 3.14(2) . . ?
N11 H15 2.01(2) . . ?
N11 H25 3.90(2) . . ?
N11 H1a 2.169(17) . . ?
N11 H1b 2.182(17) . . ?
N12 C13 4.145(2) . '2 665' ?
N12 C14 2.249(2) . . ?
N12 C14 4.405(3) . '2 665' ?
N12 C15 2.216(2) . . ?
N12 B1 2.541(2) . . ?
N12 N21 3.0378(17) . . ?
N12 N22 2.9237(16) . . ?
N12 C23 4.140(2) . . ?
N12 C25 4.279(2) . . ?
N12 H126 3.147(17) . . ?
N12 H116' 2.68(2) . . ?
N12 H125' 3.33(2) . '1 655' ?
N12 H126' 3.50(2) . '1 655' ?
N12 H13 2.021(16) . . ?
N12 H13 3.665(18) . '2 665' ?
N12 H14 3.18(2) . . ?
N12 H15 3.11(2) . . ?
N12 H1a 2.808(15) . . ?
N12 H1b 3.426(18) . . ?
C13 C13 3.381(3) . '2 665' ?
C13 C14 3.870(3) . '2 665' ?
C13 C15 2.191(3) . . ?
C13 B1 3.652(2) . . ?
C13 N21 4.247(2) . . ?
C13 N22 4.1552(19) . . ?
C13 H126 3.548(17) . . ?
C13 H115' 3.658(17) . '2 665' ?
C13 H116' 3.145(17) . '2 665' ?
C13 H116' 3.07(2) . . ?
C13 H125' 3.85(2) . '1 655' ?
C13 H126' 3.14(2) . '1 655' ?
C13 H131'c 3.70(2) . '1 655' ?
C13 H13 3.00(2) . '2 665' ?
C13 H14 2.14(2) . . ?
C13 H14 3.97(3) . '2 665' ?
C13 H15 3.13(2) . . ?
C13 H1a 3.986(15) . . ?
C14 B1 3.746(2) . . ?
C14 H131a 3.32(2) . '2 665' ?
C14 H112' 3.27(3) . '1 655' ?
C14 H116' 3.65(2) . . ?
C14 H116' 3.392(19) . '2 665' ?
C14 H125' 4.00(2) . '1 655' ?
C14 H126' 2.962(19) . '1 655' ?
C14 H131'b 3.602(19) . '2 665' ?
C14 H131'c 3.347(17) . '1 655' ?
C14 H13 3.29(2) . '2 665' ?
C14 H13 2.16(2) . . ?
C14 H15 2.12(2) . . ?
C15 B1 2.637(2) . . ?
C15 N21 3.689(2) . . ?
C15 N22 4.311(2) . . ?
C15 H131a 3.66(2) . '2 665' ?
C15 H131c 3.44(3) . '1 565' ?
C15 H112' 3.18(2) . '1 655' ?
C15 H113' 3.326(18) . '2 575' ?
C15 H113' 3.91(3) . '1 655' ?
C15 H114' 3.958(19) . '2 575' ?
C15 H116' 3.62(2) . . ?
C15 H125' 3.53(2) . '1 655' ?
C15 H126' 3.227(17) . '1 655' ?
C15 H13 3.16(2) . . ?
C15 H14 2.09(2) . . ?
C15 H1a 3.289(18) . . ?
C15 H1b 2.780(15) . . ?
B1 N22 2.543(2) . . ?
B1 C23 3.650(2) . . ?
B1 C24 3.740(2) . . ?
B1 C25 2.624(3) . . ?
B1 H123 3.10(2) . '1 465' ?
B1 H124 3.517(17) . '1 465' ?
B1 H131b 3.96(2) . '1 565' ?
B1 H131c 3.71(3) . '1 565' ?
B1 H113' 4.06(2) . '2 575' ?
B1 H114' 3.015(19) . '2 575' ?
B1 H116' 3.68(2) . . ?
B1 H122' 3.33(2) . . ?
B1 H125' 3.35(2) . '1 655' ?
B1 H15 2.862(19) . . ?
B1 H25 2.77(2) . . ?
N21 C23 2.169(2) . . ?
N21 C24 2.218(2) . . ?
N21 H123 3.62(2) . '1 465' ?
N21 H124 3.878(16) . '1 465' ?
N21 H126 3.675(16) . . ?
N21 H122' 2.75(2) . . ?
N21 H124' 3.89(3) . '1 655' ?
N21 H125' 2.68(2) . '1 655' ?
N21 H15 3.994(18) . . ?
N21 H23 3.074(18) . . ?
N21 H24 3.17(2) . . ?
N21 H25 1.91(2) . . ?
N21 H1a 2.180(17) . . ?
N21 H1b 2.172(17) . . ?
N22 C24 2.249(3) . . ?
N22 C25 2.215(3) . . ?
N22 H116 3.48(3) . . ?
N22 H126 2.878(16) . . ?
N22 H122' 2.489(18) . . ?
N22 H125' 2.91(2) . '1 655' ?
N22 H23 1.996(17) . . ?
N22 H24 3.19(3) . . ?
N22 H25 3.02(2) . . ?
N22 H1a 2.821(15) . . ?
N22 H1b 3.425(18) . . ?
C23 C25 2.192(3) . . ?
C23 H115 3.77(2) . '2 566' ?
C23 H116 3.58(3) . . ?
C23 H126 3.073(16) . . ?
C23 H122' 2.986(18) . . ?
C23 H123' 3.55(2) . '2 566' ?
C23 H124' 3.337(19) . '2 566' ?
C23 H125' 3.14(2) . '1 655' ?
C23 H24 2.12(3) . . ?
C23 H25 3.06(2) . . ?
C23 H1a 4.011(15) . . ?
C24 H113 3.87(2) . '1 565' ?
C24 H115 2.894(19) . '2 566' ?
C24 H125 3.91(2) . '2 666' ?
C24 H126 3.960(17) . . ?
C24 H122' 3.50(2) . . ?
C24 H124' 3.535(18) . '2 566' ?
C24 H124' 3.25(3) . '1 655' ?
C24 H125' 3.12(2) . '1 655' ?
C24 H23 2.14(2) . . ?
C24 H25 2.08(2) . . ?
C25 H113 3.60(2) . '1 565' ?
C25 H114 3.816(18) . '2 566' ?
C25 H115 3.29(2) . '2 566' ?
C25 H124 3.749(16) . '1 465' ?
C25 H122' 3.34(2) . . ?
C25 H124' 3.11(2) . '1 655' ?
C25 H125' 2.818(18) . '1 655' ?
C25 H23 3.14(2) . . ?
C25 H24 2.14(2) . . ?
C25 H1a 3.312(19) . . ?
C25 H1b 2.759(16) . . ?
H112 H112 3.62(3) . '2 656' ?
H112 H113 2.75(3) . '2 656' ?
H112 H113 2.33(3) . . ?
H112 H122 2.87(3) . . ?
H112 H131c 3.22(3) . . ?
H112 H123' 3.26(3) . '1 645' ?
H112 H124' 2.95(3) . '1 645' ?
H112 H25 3.60(4) . '1 545' ?
H113 H113 3.59(3) . '2 656' ?
H113 H114 2.34(3) . . ?
H113 H124' 2.83(3) . '1 645' ?
H113 H24 3.54(4) . '1 545' ?
H113 H25 3.04(3) . '1 545' ?
H114 H114 3.22(4) . '2 556' ?
H114 H115 2.34(3) . . ?
H114 H115 3.20(4) . '2 556' ?
H114 H123 3.62(3) . '2 656' ?
H114 H124 2.79(3) . '2 656' ?
H114 H125 3.30(3) . '2 656' ?
H114 H123' 3.24(4) . '2 566' ?
H114 H25 3.57(3) . '1 545' ?
H114 H25 3.56(3) . '2 566' ?
H115 H116 2.28(3) . . ?
H115 H124 3.38(3) . '1 455' ?
H115 H125 2.82(3) . '1 455' ?
H115 H123' 3.28(4) . '2 566' ?
H115 H24 2.64(3) . '2 566' ?
H115 H25 3.40(3) . '2 566' ?
H116 H124 3.45(4) . '1 455' ?
H116 H125 3.16(4) . '1 455' ?
H116 H131b 3.52(3) . . ?
H116 H122' 3.33(3) . . ?
H116 H131'a 3.08(3) . . ?
H116 H23 3.09(4) . . ?
H122 H123 2.27(3) . . ?
H122 H131a 2.72(3) . . ?
H122 H131b 3.57(3) . . ?
H122 H131c 2.20(3) . . ?
H122 H112' 2.87(3) . '1 645' ?
H122 H113' 3.60(3) . '1 645' ?
H122 H115' 3.42(3) . '2 665' ?
H123 H124 2.41(4) . . ?
H123 H112' 3.40(4) . '1 645' ?
H123 H114' 2.81(3) . '2 665' ?
H123 H115' 3.20(3) . '2 665' ?
H123 H122' 2.81(3) . '1 645' ?
H123 H1a 2.34(2) . '1 645' ?
H123 H1b 3.22(3) . '1 645' ?
H124 H125 2.25(2) . . ?
H124 H131b 3.56(3) . '1 655' ?
H124 H114' 3.29(3) . '2 665' ?
H124 H131'a 3.07(3) . '1 655' ?
H124 H25 3.23(2) . '1 645' ?
H124 H1a 3.52(3) . '1 645' ?
H124 H1b 2.90(2) . '1 645' ?
H125 H126 2.34(3) . . ?
H125 H125' 3.23(2) . '1 655' ?
H125 H126' 2.83(3) . '1 655' ?
H125 H131'a 3.08(3) . '1 655' ?
H125 H24 3.01(3) . '2 666' ?
H126 H125' 2.47(3) . '1 655' ?
H126 H126' 3.09(3) . '1 655' ?
H126 H13 3.58(2) . . ?
H126 H23 3.07(2) . . ?
H131a H131b 1.58(3) . . ?
H131a H131c 1.58(3) . . ?
H131a H113' 3.63(4) . '2 565' ?
H131a H113' 3.32(3) . '1 645' ?
H131a H131'b 3.47(3) . . ?
H131a H13 3.55(3) . . ?
H131a H14 2.88(3) . '2 665' ?
H131a H15 3.61(3) . '2 665' ?
H131a H15 3.29(3) . '1 545' ?
H131b H131c 1.57(3) . . ?
H131b H113' 3.37(3) . '2 565' ?
H131b H114' 3.41(4) . '2 565' ?
H131b H131'a 2.65(2) . . ?
H131b H131'b 2.78(2) . . ?
H131b H14 3.47(3) . '2 665' ?
H131b H15 3.36(3) . '1 545' ?
H131b H1b 2.89(3) . '1 545' ?
H131c H112' 3.56(2) . '1 645' ?
H131c H15 2.64(3) . '1 545' ?
H131c H1b 2.75(3) . '1 545' ?
H112' H113' 2.33(3) . . ?
H112' H126' 2.83(3) . . ?
H112' H131'c 3.20(3) . . ?
H112' H14 3.00(4) . '1 455' ?
H112' H15 2.86(3) . '1 455' ?
H113' H114' 2.31(3) . . ?
H113' H115' 3.48(4) . '2 575' ?
H113' H14 3.62(4) . '1 455' ?
H113' H15 2.86(3) . '2 575' ?
H113' H15 3.27(3) . '1 455' ?
H114' H115' 2.35(3) . . ?
H114' H131'a 3.52(3) . '2 565' ?
H114' H1a 2.63(3) . '2 575' ?
H114' H1b 2.70(3) . '2 575' ?
H115' H116' 2.34(2) . . ?
H115' H131'a 3.44(4) . '2 565' ?
H115' H131'c 3.36(3) . '2 565' ?
H115' H13 2.83(2) . '2 665' ?
H116' H131'b 3.31(3) . . ?
H116' H131'c 3.40(3) . '2 565' ?
H116' H13 2.50(2) . '2 665' ?
H116' H13 3.41(2) . . ?
H116' H14 3.05(3) . '2 665' ?
H116' H1a 3.09(3) . . ?
H122' H123' 2.31(3) . . ?
H122' H23 3.40(2) . . ?
H122' H1a 2.79(2) . . ?
H123' H124' 2.32(4) . . ?
H123' H23 2.75(3) . '2 566' ?
H124' H125' 2.38(3) . . ?
H124' H23 2.77(3) . '2 566' ?
H124' H24 3.26(3) . '1 455' ?
H124' H24 3.12(3) . '2 566' ?
H124' H25 3.04(3) . '1 455' ?
H125' H126' 2.31(3) . . ?
H125' H24 3.51(3) . '2 566' ?
H125' H25 3.18(2) . '1 455' ?
H125' H1b 3.64(2) . '1 455' ?
H126' H131'a 2.71(2) . . ?
H126' H131'b 3.57(2) . . ?
H126' H131'c 2.19(2) . . ?
H126' H13 3.51(3) . '1 455' ?
H126' H14 3.19(3) . '1 455' ?
H126' H15 3.64(2) . '1 455' ?
H131'a H131'b 1.56(3) . . ?
H131'a H131'c 1.56(2) . . ?
H131'b H131'b 3.52(2) . '2 565' ?
H131'b H131'c 3.21(2) . '2 565' ?
H131'b H131'c 1.55(2) . . ?
H131'b H14 2.65(3) . '2 665' ?
H131'c H131'c 3.62(2) . '2 565' ?
H131'c H14 2.97(3) . '1 455' ?
H13 H13 2.92(2) . '2 665' ?
H13 H14 2.63(3) . . ?
H13 H14 3.46(4) . '2 665' ?
H14 H15 2.55(3) . . ?
H15 H1a 3.59(3) . . ?
H15 H1b 2.62(2) . . ?
H23 H24 2.58(4) . . ?
H24 H25 2.61(3) . . ?
H25 H1a 3.53(3) . . ?
H25 H1b 2.55(2) . . ?
H1a H1b 1.91(3) . . ?

loop_
_geom_hbond_atom_site_label_D
_geom_hbond_atom_site_label_H
_geom_hbond_atom_site_label_A
_geom_hbond_site_symmetry_D
_geom_hbond_site_symmetry_H
_geom_hbond_site_symmetry_A
_geom_hbond_distance_DH
_geom_hbond_distance_HA
_geom_hbond_distance_DA
_geom_hbond_angle_DHA
_geom_hbond_publ_flag
? ? ? ? ? ? ? ? ? ? ?

loop_
_geom_torsion_atom_site_label_1
_geom_torsion_atom_site_label_2
_geom_torsion_atom_site_label_3
_geom_torsion_atom_site_label_4
_geom_torsion_site_symmetry_1
_geom_torsion_site_symmetry_2
_geom_torsion_site_symmetry_3
_geom_torsion_site_symmetry_4
_geom_torsion
_geom_torsion_publ_flag
? ? ? ? ? ? ? ? ? ?
